data_7158777
loop_
_publ_author_name
'Kuznetsova, E. A.'
'Smolobochkin, A. V.'
'Rizbayeva, T. S.'
'Gazizov, A. S.'
'Voronina, J. K.'
'Lodochnikova, O. A.'
'Gerasimova, D. P.'
'Dobrynin, A. B.'
'Syakaev, V. V.'
'Shurpik, D. N.'
'Stoikov, I. I.'
'Burilov, A. R.'
'Pudovik, M. A.'
'Sinyashin, O. G.'

_publ_section_title
;
 Diastereoselective intramolecular cyclization/Povarov reaction cascade
 for the one-pot synthesis of polycyclic quinolines.
;
_journal_issue 28
_journal_name_full 'Organic &amp; biomolecular chemistry'
_journal_page_first 5515
_journal_page_last 5519
_journal_paper_doi 10.1039/d2ob01031c
_journal_volume 20
_journal_year 2022
_chemical_formula_moiety '0.333(C20 H18 Cl2 N4 O2)'
_chemical_formula_sum 'C6.67 H6 Cl0.67 N1.33 O0.67'
_chemical_formula_weight 139.09
_chemical_name_systematic
(3aS,3bR,11bS)-9-chloro-3-(3-chlorophenyl)-1,5-dimethyl-1,3a,3b,4,5,11b-hexahydro-2H-diimidazo[1,5-a:4',5'-c]quinoline-2,6(3H)-dione
_space_group_crystal_system triclinic
_space_group_IT_number 2
_space_group_name_Hall '-P 1'
_space_group_name_H-M_alt 'P -1'
_atom_sites_solution_hydrogens geom
_audit_creation_date 2022-04-05
_audit_creation_method
;
Olex2 1.5
(compiled 2021.12.09 svn.r5202d8cf for OlexSys, GUI svn.r6439)
;
_audit_update_record
;
2022-04-05 deposited with the CCDC.	2022-07-04 downloaded from the CCDC.
;
_cell_angle_alpha 92.661(3)
_cell_angle_beta 109.964(3)
_cell_angle_gamma 107.892(3)
_cell_formula_units_Z 12
_cell_length_a 10.8202(9)
_cell_length_b 12.3589(10)
_cell_length_c 15.5997(14)
_cell_measurement_reflns_used 9217
_cell_measurement_temperature 100(2)
_cell_measurement_theta_max 27.81
_cell_measurement_theta_min 2.25
_cell_volume 1839.0(3)
_computing_cell_refinement 'SAINT V8.40A (Bruker, 2019)'
_computing_data_reduction 'SAINT V8.40A (Bruker, 2019)'
_computing_molecular_graphics 'Olex2 1.5 (Dolomanov et al., 2009)'
_computing_publication_material 'Olex2 1.5 (Dolomanov et al., 2009)'
_computing_structure_refinement 'XL  (Sheldrick, 2008)'
_computing_structure_solution 'SHELXT 2014/5 (Sheldrick, 2014)'
_diffrn_ambient_temperature 100.00
_diffrn_measured_fraction_theta_full 1.000
_diffrn_measured_fraction_theta_max 1.000
_diffrn_measurement_device_type 'Bruker APEX-II CCD'
_diffrn_measurement_method '\f and \w scans'
_diffrn_radiation_probe x-ray
_diffrn_radiation_type MoK\a
_diffrn_radiation_wavelength 0.71073
_diffrn_reflns_av_R_equivalents 0.0718
_diffrn_reflns_av_unetI/netI 0.0698
_diffrn_reflns_Laue_measured_fraction_full 1.000
_diffrn_reflns_Laue_measured_fraction_max 1.000
_diffrn_reflns_limit_h_max 13
_diffrn_reflns_limit_h_min -13
_diffrn_reflns_limit_k_max 15
_diffrn_reflns_limit_k_min -15
_diffrn_reflns_limit_l_max 19
_diffrn_reflns_limit_l_min -19
_diffrn_reflns_number 34578
_diffrn_reflns_point_group_measured_fraction_full 1.000
_diffrn_reflns_point_group_measured_fraction_max 1.000
_diffrn_reflns_theta_full 25.242
_diffrn_reflns_theta_max 26.999
_diffrn_reflns_theta_min 2.058
_diffrn_source_current 1.4
_diffrn_source_power 0.07
_diffrn_source_voltage 50.0
_diffrn_standards_number 0
_exptl_absorpt_coefficient_mu 0.379
_exptl_absorpt_correction_T_max 0.7460
_exptl_absorpt_correction_T_min 0.6775
_exptl_absorpt_correction_type numerical
_exptl_absorpt_process_details
;
SADABS-2016/2 (Bruker,2016/2) was used for absorption correction.
wR2(int) was 0.1794 before and 0.0768 after correction.
The Ratio of minimum to maximum transmission is 0.9082.
The \l/2 correction factor is Not present.
;
_exptl_crystal_colour colorless
_exptl_crystal_density_diffrn 1.507
_exptl_crystal_description plank
_exptl_crystal_F_000 864
_exptl_crystal_size_max 0.361
_exptl_crystal_size_mid 0.288
_exptl_crystal_size_min 0.156
_refine_diff_density_max 0.296
_refine_diff_density_min -0.316
_refine_diff_density_rms 0.061
_refine_ls_extinction_method none
_refine_ls_goodness_of_fit_ref 1.070
_refine_ls_hydrogen_treatment constr
_refine_ls_matrix_type full
_refine_ls_number_parameters 509
_refine_ls_number_reflns 8012
_refine_ls_number_restraints 0
_refine_ls_restrained_S_all 1.070
_refine_ls_R_factor_all 0.0858
_refine_ls_R_factor_gt 0.0445
_refine_ls_shift/su_max 0.001
_refine_ls_shift/su_mean 0.000
_refine_ls_structure_factor_coef Fsqd
_refine_ls_weighting_details 'w=1/[\s^2^(Fo^2^)+(0.0432P)^2^] where P=(Fo^2^+2Fc^2^)/3'
_refine_ls_weighting_scheme calc
_refine_ls_wR_factor_gt 0.0937
_refine_ls_wR_factor_ref 0.1059
_reflns_Friedel_coverage 0.000
_reflns_number_gt 5302
_reflns_number_total 8012
_reflns_threshold_expression 'I > 2\s(I)'
_cod_data_source_file d2ob01031c2.cif
_cod_data_source_block dp9_0m_a
_cod_database_code 7158777
_shelx_shelxl_version_number 2018/3
_shelx_space_group_comment
;
The symmetry employed for this shelxl refinement is uniquely defined
by the following loop, which should always be used as a source of
symmetry information in preference to the above space-group names.
They are only intended as comments.
;
_shelx_estimated_absorpt_t_max 0.943
_shelx_estimated_absorpt_t_min 0.875
_olex2_refinement_description
;
1. Fixed Uiso
 At 1.2 times of:
  All C(H) groups, All C(H,H) groups
 At 1.5 times of:
  All C(H,H,H) groups
2.a Ternary CH refined with riding coordinates:
 C2B(H2B), C3A(H3A), C2A(H2A), C11A(H11A), C3B(H3B), C11B(H11B)
2.b Secondary CH2 refined with riding coordinates:
 C12A(H12A,H12B), C12B(H12C,H12D)
2.c Aromatic/amide H refined with riding coordinates:
 C20B(H20B), C18B(H18B), C10A(H10A), C10B(H10B), C20A(H20A), C17B(H17B),
 C6A(H6A), C6B(H6B), C18A(H18A), C7B(H7B), C8B(H8B), C7A(H7A), C17A(H17A),
 C8A(H8A)
2.d Idealised Me refined as rotating group:
 C4B(H4BA,H4BB,H4BC), C14B(H14D,H14E,H14F), C14A(H14A,H14B,H14C), C4A(H4AA,
 H4AB,H4AC)
;
_olex2_submission_special_instructions 'No special instructions were received'

loop_
_space_group_symop_operation_xyz
'x, y, z'
'-x, -y, -z'

loop_
_atom_site_label
_atom_site_type_symbol
_atom_site_fract_x
_atom_site_fract_y
_atom_site_fract_z
_atom_site_U_iso_or_equiv
_atom_site_adp_type
_atom_site_occupancy
_atom_site_site_symmetry_order
_atom_site_calc_flag
_atom_site_refinement_flags_posn
_atom_site_refinement_flags_adp
_atom_site_refinement_flags_occupancy
_atom_site_disorder_assembly
_atom_site_disorder_group
Cl1A Cl 0.65965(7) 0.02949(5) 0.19080(4) 0.03268(17) Uani 1 1 d . . . . .
Cl2B Cl 0.42529(6) 0.59572(5) 0.33279(4) 0.03229(16) Uani 1 1 d . . . . .
Cl2A Cl 1.10331(7) 0.89680(5) -0.08881(4) 0.03625(17) Uani 1 1 d . . . . .
Cl1B Cl -0.29160(7) 1.01977(6) 0.69917(5) 0.04197(19) Uani 1 1 d . . . . .
O1B O 0.11779(17) 1.05527(13) 0.62257(11) 0.0281(4) Uani 1 1 d . . . . .
O2B O -0.05746(17) 0.45950(13) 0.34823(11) 0.0263(4) Uani 1 1 d . . . . .
O2A O 0.88603(17) 0.47373(13) -0.15328(11) 0.0272(4) Uani 1 1 d . . . . .
O1A O 0.51106(18) 0.51888(14) 0.17579(11) 0.0312(4) Uani 1 1 d . . . . .
N4A N 0.8266(2) 0.51197(15) -0.02678(12) 0.0210(4) Uani 1 1 d . . . . .
N2B N 0.0223(2) 0.85391(15) 0.59588(13) 0.0216(4) Uani 1 1 d . . . . .
N3A N 0.7293(2) 0.33694(15) -0.10959(13) 0.0226(4) Uani 1 1 d . . . . .
N1B N 0.2124(2) 0.93951(15) 0.56432(13) 0.0230(4) Uani 1 1 d . . . . .
N4B N 0.01944(19) 0.65570(15) 0.40625(13) 0.0225(4) Uani 1 1 d . . . . .
N2A N 0.6691(2) 0.44106(16) 0.15066(13) 0.0224(4) Uani 1 1 d . . . . .
N3B N -0.1948(2) 0.54642(15) 0.38911(13) 0.0253(5) Uani 1 1 d . . . . .
N1A N 0.7034(2) 0.62810(16) 0.14604(13) 0.0253(5) Uani 1 1 d . . . . .
C13B C -0.0768(2) 0.54377(19) 0.37827(15) 0.0199(5) Uani 1 1 d . . . . .
C16B C 0.2575(2) 0.76764(18) 0.50564(15) 0.0206(5) Uani 1 1 d . . . . .
C15B C 0.1649(2) 0.68414(19) 0.42854(16) 0.0213(5) Uani 1 1 d . . . . .
C1B C 0.1175(2) 0.96011(19) 0.59726(15) 0.0215(5) Uani 1 1 d . . . . .
C2B C 0.0537(2) 0.76162(19) 0.55452(16) 0.0218(5) Uani 1 1 d . . . . .
H2B H 0.038295 0.692271 0.585415 0.026 Uiso 1 1 calc R U . . .
C5B C -0.0796(2) 0.83722(19) 0.63603(15) 0.0212(5) Uani 1 1 d . . . . .
C3A C 0.8323(2) 0.61286(19) 0.14544(16) 0.0227(5) Uani 1 1 d . . . . .
H3A H 0.903688 0.634810 0.210046 0.027 Uiso 1 1 calc R U . . .
C5A C 0.5875(2) 0.32190(19) 0.13538(15) 0.0221(5) Uani 1 1 d . . . . .
C2A C 0.7828(2) 0.48164(19) 0.11615(15) 0.0210(5) Uani 1 1 d . . . . .
H2A H 0.859353 0.450339 0.145466 0.025 Uiso 1 1 calc R U . . .
C16A C 0.8940(2) 0.68301(19) 0.08294(15) 0.0225(5) Uani 1 1 d . . . . .
C11A C 0.7244(2) 0.45024(19) 0.01106(15) 0.0225(5) Uani 1 1 d . . . . .
H11A H 0.638633 0.471726 -0.014818 0.027 Uiso 1 1 calc R U . . .
C15A C 0.8924(2) 0.63150(19) 0.00004(15) 0.0216(5) Uani 1 1 d . . . . .
C20B C 0.2161(2) 0.63040(19) 0.37410(16) 0.0224(5) Uani 1 1 d . . . . .
H20B H 0.153780 0.575132 0.320325 0.027 Uiso 1 1 calc R U . . .
C3B C 0.2079(2) 0.82091(18) 0.57106(16) 0.0215(5) Uani 1 1 d . . . . .
H3B H 0.265504 0.818259 0.635982 0.026 Uiso 1 1 calc R U . . .
C18B C 0.4533(3) 0.73946(19) 0.47771(16) 0.0247(5) Uani 1 1 d . . . . .
H18B H 0.551316 0.756935 0.495054 0.030 Uiso 1 1 calc R U . . .
C10A C 0.6552(3) 0.24466(19) 0.16854(15) 0.0238(5) Uani 1 1 d . . . . .
H10A H 0.753039 0.271139 0.203710 0.029 Uiso 1 1 calc R U . . .
C10B C -0.1334(2) 0.9245(2) 0.64504(16) 0.0245(5) Uani 1 1 d . . . . .
H10B H -0.104869 0.994078 0.622174 0.029 Uiso 1 1 calc R U . . .
C12A C 0.6898(3) 0.32450(19) -0.02971(16) 0.0245(5) Uani 1 1 d . . . . .
H12A H 0.745244 0.286478 0.014672 0.029 Uiso 1 1 calc R U . . .
H12B H 0.588854 0.279902 -0.048127 0.029 Uiso 1 1 calc R U . . .
C11B C -0.0315(2) 0.7317(2) 0.45008(16) 0.0231(5) Uani 1 1 d . . . . .
H11B H -0.022815 0.803786 0.422523 0.028 Uiso 1 1 calc R U . . .
C20A C 0.9560(2) 0.6990(2) -0.05287(16) 0.0242(5) Uani 1 1 d . . . . .
H20A H 0.955236 0.664626 -0.108895 0.029 Uiso 1 1 calc R U . . .
C13A C 0.8199(2) 0.4433(2) -0.10302(16) 0.0231(5) Uani 1 1 d . . . . .
C9A C 0.5765(3) 0.1280(2) 0.14906(16) 0.0247(5) Uani 1 1 d . . . . .
C1A C 0.6165(3) 0.5286(2) 0.15939(16) 0.0262(6) Uani 1 1 d . . . . .
C17B C 0.4004(2) 0.79333(19) 0.52925(17) 0.0250(5) Uani 1 1 d . . . . .
H17B H 0.463734 0.849461 0.582276 0.030 Uiso 1 1 calc R U . . .
C19B C 0.3590(3) 0.6596(2) 0.40037(16) 0.0246(5) Uani 1 1 d . . . . .
C6A C 0.4439(3) 0.2823(2) 0.08580(16) 0.0276(6) Uani 1 1 d . . . . .
H6A H 0.397686 0.335442 0.064274 0.033 Uiso 1 1 calc R U . . .
C12B C -0.1864(2) 0.65953(19) 0.42372(17) 0.0262(6) Uani 1 1 d . . . . .
H12C H -0.213438 0.658461 0.478299 0.031 Uiso 1 1 calc R U . . .
H12D H -0.247348 0.689764 0.375463 0.031 Uiso 1 1 calc R U . . .
C9B C -0.2286(3) 0.9079(2) 0.68772(16) 0.0280(6) Uani 1 1 d . . . . .
C6B C -0.1264(2) 0.7349(2) 0.66792(16) 0.0262(6) Uani 1 1 d . . . . .
H6B H -0.090863 0.674830 0.661733 0.031 Uiso 1 1 calc R U . . .
C18A C 1.0241(3) 0.8698(2) 0.05823(17) 0.0297(6) Uani 1 1 d . . . . .
H18A H 1.068292 0.950867 0.077413 0.036 Uiso 1 1 calc R U . . .
C4B C 0.3413(3) 1.03179(19) 0.57871(18) 0.0290(6) Uani 1 1 d . . . . .
H4BA H 0.325557 1.105711 0.579612 0.044 Uiso 1 1 calc R U . . .
H4BB H 0.373172 1.020105 0.528381 0.044 Uiso 1 1 calc R U . . .
H4BC H 0.412862 1.032229 0.637894 0.044 Uiso 1 1 calc R U . . .
C14B C -0.3177(2) 0.44545(19) 0.37057(16) 0.0260(6) Uani 1 1 d . . . . .
H14D H -0.301496 0.377234 0.348891 0.039 Uiso 1 1 calc R U . . .
H14E H -0.398282 0.455357 0.322877 0.039 Uiso 1 1 calc R U . . .
H14F H -0.336447 0.435388 0.427400 0.039 Uiso 1 1 calc R U . . .
C7B C -0.2244(3) 0.7206(2) 0.70859(17) 0.0314(6) Uani 1 1 d . . . . .
H7B H -0.256949 0.649943 0.729090 0.038 Uiso 1 1 calc R U . . .
C19A C 1.0198(3) 0.8160(2) -0.02257(16) 0.0269(6) Uani 1 1 d . . . . .
C8B C -0.2759(3) 0.8077(2) 0.71984(17) 0.0325(6) Uani 1 1 d . . . . .
H8B H -0.341780 0.798514 0.748876 0.039 Uiso 1 1 calc R U . . .
C7A C 0.3682(3) 0.1654(2) 0.06774(17) 0.0327(6) Uani 1 1 d . . . . .
H7A H 0.270014 0.138759 0.033799 0.039 Uiso 1 1 calc R U . . .
C17A C 0.9620(3) 0.8019(2) 0.11056(17) 0.0277(6) Uani 1 1 d . . . . .
H17A H 0.965796 0.837384 0.167175 0.033 Uiso 1 1 calc R U . . .
C8A C 0.4340(3) 0.0871(2) 0.09857(16) 0.0307(6) Uani 1 1 d . . . . .
H8A H 0.382243 0.006769 0.085343 0.037 Uiso 1 1 calc R U . . .
C14A C 0.7057(3) 0.23866(19) -0.17400(17) 0.0300(6) Uani 1 1 d . . . . .
H14A H 0.755474 0.263619 -0.215560 0.045 Uiso 1 1 calc R U . . .
H14B H 0.605177 0.202805 -0.210350 0.045 Uiso 1 1 calc R U . . .
H14C H 0.740371 0.182606 -0.139952 0.045 Uiso 1 1 calc R U . . .
C4A C 0.7015(3) 0.7391(2) 0.17969(17) 0.0342(7) Uani 1 1 d . . . . .
H4AA H 0.615574 0.727723 0.191699 0.051 Uiso 1 1 calc R U . . .
H4AB H 0.704615 0.789145 0.132987 0.051 Uiso 1 1 calc R U . . .
H4AC H 0.783041 0.775206 0.237071 0.051 Uiso 1 1 calc R U . . .

loop_
_atom_site_aniso_label
_atom_site_aniso_U_11
_atom_site_aniso_U_22
_atom_site_aniso_U_33
_atom_site_aniso_U_23
_atom_site_aniso_U_13
_atom_site_aniso_U_12
Cl1A 0.0439(4) 0.0273(3) 0.0319(4) 0.0086(3) 0.0160(3) 0.0165(3)
Cl2B 0.0272(4) 0.0389(4) 0.0355(4) -0.0005(3) 0.0152(3) 0.0149(3)
Cl2A 0.0402(4) 0.0284(3) 0.0366(4) 0.0086(3) 0.0166(3) 0.0040(3)
Cl1B 0.0280(4) 0.0405(4) 0.0519(4) -0.0184(3) 0.0090(3) 0.0147(3)
O1B 0.0300(10) 0.0187(9) 0.0361(10) 0.0019(8) 0.0113(8) 0.0106(8)
O2B 0.0295(10) 0.0228(9) 0.0310(10) 0.0024(7) 0.0141(8) 0.0122(8)
O2A 0.0294(10) 0.0294(9) 0.0239(9) 0.0035(7) 0.0127(8) 0.0085(8)
O1A 0.0342(11) 0.0426(11) 0.0268(10) 0.0071(8) 0.0150(9) 0.0222(9)
N4A 0.0230(11) 0.0202(10) 0.0186(10) 0.0017(8) 0.0078(9) 0.0059(9)
N2B 0.0265(12) 0.0187(10) 0.0255(11) 0.0037(8) 0.0138(9) 0.0111(9)
N3A 0.0311(12) 0.0189(10) 0.0197(10) 0.0004(8) 0.0123(9) 0.0085(9)
N1B 0.0216(11) 0.0185(10) 0.0290(11) 0.0044(9) 0.0097(9) 0.0066(9)
N4B 0.0188(11) 0.0211(10) 0.0267(11) -0.0018(9) 0.0078(9) 0.0072(9)
N2A 0.0239(11) 0.0250(11) 0.0225(11) 0.0049(9) 0.0105(9) 0.0120(9)
N3B 0.0221(11) 0.0188(10) 0.0347(12) 0.0006(9) 0.0120(10) 0.0056(9)
N1A 0.0337(13) 0.0253(11) 0.0225(11) 0.0038(9) 0.0122(10) 0.0159(10)
C13B 0.0219(13) 0.0223(12) 0.0165(12) 0.0042(10) 0.0063(10) 0.0098(11)
C16B 0.0229(13) 0.0200(12) 0.0218(13) 0.0060(10) 0.0100(11) 0.0091(10)
C15B 0.0199(13) 0.0228(12) 0.0247(13) 0.0072(10) 0.0091(11) 0.0107(10)
C1B 0.0236(13) 0.0225(13) 0.0193(12) 0.0056(10) 0.0057(11) 0.0112(11)
C2B 0.0256(14) 0.0194(12) 0.0243(13) 0.0041(10) 0.0116(11) 0.0103(11)
C5B 0.0219(13) 0.0225(12) 0.0178(12) -0.0011(10) 0.0061(11) 0.0079(11)
C3A 0.0266(14) 0.0223(12) 0.0180(12) 0.0013(10) 0.0051(11) 0.0108(11)
C5A 0.0263(14) 0.0258(13) 0.0171(12) 0.0036(10) 0.0118(11) 0.0085(11)
C2A 0.0238(13) 0.0251(13) 0.0175(12) 0.0052(10) 0.0085(11) 0.0118(11)
C16A 0.0247(14) 0.0233(13) 0.0189(12) 0.0052(10) 0.0050(11) 0.0105(11)
C11A 0.0240(14) 0.0228(12) 0.0216(13) 0.0034(10) 0.0088(11) 0.0093(11)
C15A 0.0211(13) 0.0220(12) 0.0194(13) 0.0035(10) 0.0029(10) 0.0094(11)
C20B 0.0226(14) 0.0237(12) 0.0204(13) 0.0012(10) 0.0069(11) 0.0088(11)
C3B 0.0252(14) 0.0191(12) 0.0226(13) 0.0047(10) 0.0092(11) 0.0103(10)
C18B 0.0208(14) 0.0260(13) 0.0281(14) 0.0056(11) 0.0104(11) 0.0077(11)
C10A 0.0263(14) 0.0299(14) 0.0192(13) 0.0047(10) 0.0109(11) 0.0124(12)
C10B 0.0229(14) 0.0263(13) 0.0218(13) -0.0016(10) 0.0051(11) 0.0096(11)
C12A 0.0279(14) 0.0231(13) 0.0253(13) 0.0007(10) 0.0135(11) 0.0088(11)
C11B 0.0238(14) 0.0231(12) 0.0260(13) 0.0029(10) 0.0096(11) 0.0127(11)
C20A 0.0221(13) 0.0283(13) 0.0206(13) 0.0048(11) 0.0050(11) 0.0098(11)
C13A 0.0247(14) 0.0263(13) 0.0170(12) 0.0033(10) 0.0035(11) 0.0120(11)
C9A 0.0319(15) 0.0260(13) 0.0197(13) 0.0066(10) 0.0128(12) 0.0107(12)
C1A 0.0313(15) 0.0341(15) 0.0169(13) 0.0038(11) 0.0074(11) 0.0180(12)
C17B 0.0226(14) 0.0209(12) 0.0286(14) 0.0045(11) 0.0089(11) 0.0044(11)
C19B 0.0291(15) 0.0261(13) 0.0263(14) 0.0068(11) 0.0158(12) 0.0136(11)
C6A 0.0279(15) 0.0333(14) 0.0242(14) 0.0104(11) 0.0105(12) 0.0123(12)
C12B 0.0242(14) 0.0238(13) 0.0316(14) -0.0014(11) 0.0113(12) 0.0096(11)
C9B 0.0227(14) 0.0323(14) 0.0241(14) -0.0091(11) 0.0027(11) 0.0117(12)
C6B 0.0279(15) 0.0290(14) 0.0263(14) 0.0058(11) 0.0124(12) 0.0133(12)
C18A 0.0329(15) 0.0185(12) 0.0297(15) 0.0018(11) 0.0060(12) 0.0048(11)
C4B 0.0271(15) 0.0206(13) 0.0383(16) 0.0049(11) 0.0132(12) 0.0054(11)
C14B 0.0262(14) 0.0239(13) 0.0285(14) 0.0057(11) 0.0116(12) 0.0076(11)
C7B 0.0293(15) 0.0376(15) 0.0260(14) 0.0060(12) 0.0114(12) 0.0085(12)
C19A 0.0248(14) 0.0265(13) 0.0261(14) 0.0074(11) 0.0072(11) 0.0068(11)
C8B 0.0238(15) 0.0473(17) 0.0251(14) -0.0023(12) 0.0099(12) 0.0108(13)
C7A 0.0263(15) 0.0406(16) 0.0276(15) 0.0099(12) 0.0089(12) 0.0074(13)
C17A 0.0293(15) 0.0257(13) 0.0217(13) -0.0019(11) 0.0031(11) 0.0091(12)
C8A 0.0329(16) 0.0275(14) 0.0260(14) 0.0044(11) 0.0101(13) 0.0038(12)
C14A 0.0416(17) 0.0246(13) 0.0282(14) 0.0012(11) 0.0170(13) 0.0131(12)
C4A 0.0526(18) 0.0304(14) 0.0292(15) 0.0034(12) 0.0183(14) 0.0242(14)

loop_
_atom_type_symbol
_atom_type_description
_atom_type_scat_dispersion_real
_atom_type_scat_dispersion_imag
_atom_type_scat_source
C C 0.0033 0.0016 'International Tables Vol C Tables 4.2.6.8 and 6.1.1.4'
H H 0.0000 0.0000 'International Tables Vol C Tables 4.2.6.8 and 6.1.1.4'
Cl Cl 0.1484 0.1585 'International Tables Vol C Tables 4.2.6.8 and 6.1.1.4'
N N 0.0061 0.0033 'International Tables Vol C Tables 4.2.6.8 and 6.1.1.4'
O O 0.0106 0.0060 'International Tables Vol C Tables 4.2.6.8 and 6.1.1.4'

loop_
_geom_angle_atom_site_label_1
_geom_angle_atom_site_label_2
_geom_angle_atom_site_label_3
_geom_angle
_geom_angle_site_symmetry_1
_geom_angle_site_symmetry_3
_geom_angle_publ_flag
C15A N4A C11A 119.71(18) . . ?
C13A N4A C11A 111.12(18) . . ?
C13A N4A C15A 127.4(2) . . ?
C1B N2B C2B 109.26(18) . . ?
C1B N2B C5B 125.21(18) . . ?
C5B N2B C2B 125.27(18) . . ?
C13A N3A C12A 112.58(18) . . ?
C13A N3A C14A 123.3(2) . . ?
C14A N3A C12A 121.91(19) . . ?
C1B N1B C3B 108.80(18) . . ?
C1B N1B C4B 119.32(19) . . ?
C4B N1B C3B 121.71(18) . . ?
C13B N4B C15B 124.30(19) . . ?
C13B N4B C11B 110.96(18) . . ?
C15B N4B C11B 119.42(18) . . ?
C5A N2A C2A 121.63(18) . . ?
C1A N2A C5A 122.8(2) . . ?
C1A N2A C2A 109.77(18) . . ?
C13B N3B C12B 113.81(19) . . ?
C13B N3B C14B 123.92(18) . . ?
C12B N3B C14B 122.24(19) . . ?
C1A N1A C3A 110.62(18) . . ?
C1A N1A C4A 119.5(2) . . ?
C4A N1A C3A 121.9(2) . . ?
O2B C13B N4B 125.7(2) . . ?
O2B C13B N3B 127.0(2) . . ?
N3B C13B N4B 107.29(18) . . ?
C15B C16B C3B 122.1(2) . . ?
C17B C16B C15B 119.0(2) . . ?
C17B C16B C3B 118.5(2) . . ?
C16B C15B N4B 118.8(2) . . ?
C16B C15B C20B 120.2(2) . . ?
C20B C15B N4B 121.0(2) . . ?
O1B C1B N2B 126.8(2) . . ?
O1B C1B N1B 125.5(2) . . ?
N1B C1B N2B 107.75(18) . . ?
N2B C2B H2B 112.0 . . ?
N2B C2B C3B 101.48(17) . . ?
N2B C2B C11B 109.90(18) . . ?
C3B C2B H2B 112.0 . . ?
C3B C2B C11B 109.04(19) . . ?
C11B C2B H2B 112.0 . . ?
C10B C5B N2B 119.9(2) . . ?
C6B C5B N2B 120.79(19) . . ?
C6B C5B C10B 119.3(2) . . ?
N1A C3A H3A 109.0 . . ?
N1A C3A C2A 101.19(18) . . ?
N1A C3A C16A 113.84(18) . . ?
C2A C3A H3A 109.0 . . ?
C16A C3A H3A 109.0 . . ?
C16A C3A C2A 114.61(18) . . ?
C10A C5A N2A 118.6(2) . . ?
C6A C5A N2A 121.1(2) . . ?
C6A C5A C10A 120.2(2) . . ?
N2A C2A C3A 101.99(17) . . ?
N2A C2A H2A 111.5 . . ?
N2A C2A C11A 109.76(18) . . ?
C3A C2A H2A 111.5 . . ?
C11A C2A C3A 110.22(18) . . ?
C11A C2A H2A 111.5 . . ?
C15A C16A C3A 122.3(2) . . ?
C17A C16A C3A 119.4(2) . . ?
C17A C16A C15A 118.1(2) . . ?
N4A C11A C2A 110.91(18) . . ?
N4A C11A H11A 108.9 . . ?
N4A C11A C12A 102.00(18) . . ?
C2A C11A H11A 108.9 . . ?
C2A C11A C12A 117.00(19) . . ?
C12A C11A H11A 108.9 . . ?
N4A C15A C16A 118.1(2) . . ?
C20A C15A N4A 121.6(2) . . ?
C20A C15A C16A 120.2(2) . . ?
C15B C20B H20B 120.8 . . ?
C19B C20B C15B 118.5(2) . . ?
C19B C20B H20B 120.8 . . ?
N1B C3B C16B 115.73(19) . . ?
N1B C3B C2B 100.56(17) . . ?
N1B C3B H3B 108.7 . . ?
C16B C3B C2B 114.13(19) . . ?
C16B C3B H3B 108.7 . . ?
C2B C3B H3B 108.7 . . ?
C17B C18B H18B 121.1 . . ?
C19B C18B H18B 121.1 . . ?
C19B C18B C17B 117.8(2) . . ?
C5A C10A H10A 120.8 . . ?
C9A C10A C5A 118.4(2) . . ?
C9A C10A H10A 120.8 . . ?
C5B C10B H10B 120.6 . . ?
C9B C10B C5B 118.8(2) . . ?
C9B C10B H10B 120.6 . . ?
N3A C12A C11A 102.05(18) . . ?
N3A C12A H12A 111.4 . . ?
N3A C12A H12B 111.4 . . ?
C11A C12A H12A 111.4 . . ?
C11A C12A H12B 111.4 . . ?
H12A C12A H12B 109.2 . . ?
N4B C11B C2B 109.67(18) . . ?
N4B C11B H11B 110.0 . . ?
N4B C11B C12B 102.75(17) . . ?
C2B C11B H11B 110.0 . . ?
C2B C11B C12B 114.2(2) . . ?
C12B C11B H11B 110.0 . . ?
C15A C20A H20A 120.5 . . ?
C19A C20A C15A 118.9(2) . . ?
C19A C20A H20A 120.5 . . ?
O2A C13A N4A 126.3(2) . . ?
O2A C13A N3A 126.8(2) . . ?
N3A C13A N4A 106.8(2) . . ?
C10A C9A Cl1A 119.11(19) . . ?
C8A C9A Cl1A 118.86(18) . . ?
C8A C9A C10A 122.0(2) . . ?
O1A C1A N2A 126.1(2) . . ?
O1A C1A N1A 125.9(2) . . ?
N1A C1A N2A 108.0(2) . . ?
C16B C17B H17B 119.1 . . ?
C18B C17B C16B 121.8(2) . . ?
C18B C17B H17B 119.1 . . ?
C20B C19B Cl2B 119.33(18) . . ?
C20B C19B C18B 122.7(2) . . ?
C18B C19B Cl2B 117.95(18) . . ?
C5A C6A H6A 120.0 . . ?
C7A C6A C5A 120.0(2) . . ?
C7A C6A H6A 120.0 . . ?
N3B C12B C11B 103.23(17) . . ?
N3B C12B H12C 111.1 . . ?
N3B C12B H12D 111.1 . . ?
C11B C12B H12C 111.1 . . ?
C11B C12B H12D 111.1 . . ?
H12C C12B H12D 109.1 . . ?
C10B C9B Cl1B 117.44(19) . . ?
C8B C9B Cl1B 119.7(2) . . ?
C8B C9B C10B 122.8(2) . . ?
C5B C6B H6B 119.9 . . ?
C7B C6B C5B 120.2(2) . . ?
C7B C6B H6B 119.9 . . ?
C19A C18A H18A 121.1 . . ?
C19A C18A C17A 117.8(2) . . ?
C17A C18A H18A 121.1 . . ?
N1B C4B H4BA 109.5 . . ?
N1B C4B H4BB 109.5 . . ?
N1B C4B H4BC 109.5 . . ?
H4BA C4B H4BB 109.5 . . ?
H4BA C4B H4BC 109.5 . . ?
H4BB C4B H4BC 109.5 . . ?
N3B C14B H14D 109.5 . . ?
N3B C14B H14E 109.5 . . ?
N3B C14B H14F 109.5 . . ?
H14D C14B H14E 109.5 . . ?
H14D C14B H14F 109.5 . . ?
H14E C14B H14F 109.5 . . ?
C6B C7B H7B 119.5 . . ?
C6B C7B C8B 121.0(2) . . ?
C8B C7B H7B 119.5 . . ?
C20A C19A Cl2A 117.52(19) . . ?
C20A C19A C18A 122.7(2) . . ?
C18A C19A Cl2A 119.70(19) . . ?
C9B C8B C7B 118.0(2) . . ?
C9B C8B H8B 121.0 . . ?
C7B C8B H8B 121.0 . . ?
C6A C7A H7A 119.7 . . ?
C8A C7A C6A 120.7(2) . . ?
C8A C7A H7A 119.7 . . ?
C16A C17A H17A 118.9 . . ?
C18A C17A C16A 122.2(2) . . ?
C18A C17A H17A 118.9 . . ?
C9A C8A H8A 120.7 . . ?
C7A C8A C9A 118.7(2) . . ?
C7A C8A H8A 120.7 . . ?
N3A C14A H14A 109.5 . . ?
N3A C14A H14B 109.5 . . ?
N3A C14A H14C 109.5 . . ?
H14A C14A H14B 109.5 . . ?
H14A C14A H14C 109.5 . . ?
H14B C14A H14C 109.5 . . ?
N1A C4A H4AA 109.5 . . ?
N1A C4A H4AB 109.5 . . ?
N1A C4A H4AC 109.5 . . ?
H4AA C4A H4AB 109.5 . . ?
H4AA C4A H4AC 109.5 . . ?
H4AB C4A H4AC 109.5 . . ?

loop_
_geom_bond_atom_site_label_1
_geom_bond_atom_site_label_2
_geom_bond_distance
_geom_bond_site_symmetry_2
_geom_bond_publ_flag
Cl1A C9A 1.750(2) . ?
Cl2B C19B 1.742(2) . ?
Cl2A C19A 1.750(2) . ?
Cl1B C9B 1.746(2) . ?
O1B C1B 1.222(3) . ?
O2B C13B 1.226(2) . ?
O2A C13A 1.230(3) . ?
O1A C1A 1.225(3) . ?
N4A C11A 1.457(3) . ?
N4A C15A 1.399(3) . ?
N4A C13A 1.397(3) . ?
N2B C1B 1.391(3) . ?
N2B C2B 1.467(3) . ?
N2B C5B 1.413(3) . ?
N3A C12A 1.450(3) . ?
N3A C13A 1.351(3) . ?
N3A C14A 1.439(3) . ?
N1B C1B 1.376(3) . ?
N1B C3B 1.461(3) . ?
N1B C4B 1.443(3) . ?
N4B C13B 1.392(3) . ?
N4B C15B 1.413(3) . ?
N4B C11B 1.472(3) . ?
N2A C5A 1.425(3) . ?
N2A C2A 1.468(3) . ?
N2A C1A 1.388(3) . ?
N3B C13B 1.353(3) . ?
N3B C12B 1.440(3) . ?
N3B C14B 1.447(3) . ?
N1A C3A 1.467(3) . ?
N1A C1A 1.374(3) . ?
N1A C4A 1.455(3) . ?
C16B C15B 1.394(3) . ?
C16B C3B 1.514(3) . ?
C16B C17B 1.388(3) . ?
C15B C20B 1.402(3) . ?
C2B H2B 1.0000 . ?
C2B C3B 1.525(3) . ?
C2B C11B 1.533(3) . ?
C5B C10B 1.396(3) . ?
C5B C6B 1.393(3) . ?
C3A H3A 1.0000 . ?
C3A C2A 1.535(3) . ?
C3A C16A 1.522(3) . ?
C5A C10A 1.390(3) . ?
C5A C6A 1.389(3) . ?
C2A H2A 1.0000 . ?
C2A C11A 1.523(3) . ?
C16A C15A 1.407(3) . ?
C16A C17A 1.395(3) . ?
C11A H11A 1.0000 . ?
C11A C12A 1.532(3) . ?
C15A C20A 1.396(3) . ?
C20B H20B 0.9500 . ?
C20B C19B 1.378(3) . ?
C3B H3B 1.0000 . ?
C18B H18B 0.9500 . ?
C18B C17B 1.384(3) . ?
C18B C19B 1.379(3) . ?
C10A H10A 0.9500 . ?
C10A C9A 1.387(3) . ?
C10B H10B 0.9500 . ?
C10B C9B 1.378(3) . ?
C12A H12A 0.9900 . ?
C12A H12B 0.9900 . ?
C11B H11B 1.0000 . ?
C11B C12B 1.533(3) . ?
C20A H20A 0.9500 . ?
C20A C19A 1.375(3) . ?
C9A C8A 1.382(3) . ?
C17B H17B 0.9500 . ?
C6A H6A 0.9500 . ?
C6A C7A 1.384(3) . ?
C12B H12C 0.9900 . ?
C12B H12D 0.9900 . ?
C9B C8B 1.374(4) . ?
C6B H6B 0.9500 . ?
C6B C7B 1.383(3) . ?
C18A H18A 0.9500 . ?
C18A C19A 1.377(3) . ?
C18A C17A 1.383(3) . ?
C4B H4BA 0.9800 . ?
C4B H4BB 0.9800 . ?
C4B H4BC 0.9800 . ?
C14B H14D 0.9800 . ?
C14B H14E 0.9800 . ?
C14B H14F 0.9800 . ?
C7B H7B 0.9500 . ?
C7B C8B 1.385(3) . ?
C8B H8B 0.9500 . ?
C7A H7A 0.9500 . ?
C7A C8A 1.381(3) . ?
C17A H17A 0.9500 . ?
C8A H8A 0.9500 . ?
C14A H14A 0.9800 . ?
C14A H14B 0.9800 . ?
C14A H14C 0.9800 . ?
C4A H4AA 0.9800 . ?
C4A H4AB 0.9800 . ?
C4A H4AC 0.9800 . ?

loop_
_geom_torsion_atom_site_label_1
_geom_torsion_atom_site_label_2
_geom_torsion_atom_site_label_3
_geom_torsion_atom_site_label_4
_geom_torsion
_geom_torsion_site_symmetry_1
_geom_torsion_site_symmetry_2
_geom_torsion_site_symmetry_3
_geom_torsion_site_symmetry_4
_geom_torsion_publ_flag
Cl1A C9A C8A C7A 178.40(19) . . . . ?
Cl1B C9B C8B C7B 179.35(19) . . . . ?
N4A C11A C12A N3A -22.2(2) . . . . ?
N4A C15A C20A C19A -179.6(2) . . . . ?
N2B C2B C3B N1B -32.6(2) . . . . ?
N2B C2B C3B C16B -157.15(18) . . . . ?
N2B C2B C11B N4B 169.25(18) . . . . ?
N2B C2B C11B C12B -76.0(2) . . . . ?
N2B C5B C10B C9B -177.5(2) . . . . ?
N2B C5B C6B C7B 178.8(2) . . . . ?
N4B C15B C20B C19B -178.5(2) . . . . ?
N4B C11B C12B N3B 12.9(2) . . . . ?
N2A C5A C10A C9A -176.5(2) . . . . ?
N2A C5A C6A C7A 176.6(2) . . . . ?
N2A C2A C11A N4A 166.59(17) . . . . ?
N2A C2A C11A C12A -77.0(2) . . . . ?
N1A C3A C2A N2A -27.9(2) . . . . ?
N1A C3A C2A C11A 88.6(2) . . . . ?
N1A C3A C16A C15A -109.7(2) . . . . ?
N1A C3A C16A C17A 74.1(3) . . . . ?
C13B N4B C15B C16B -137.7(2) . . . . ?
C13B N4B C15B C20B 42.8(3) . . . . ?
C13B N4B C11B C2B 108.2(2) . . . . ?
C13B N4B C11B C12B -13.6(2) . . . . ?
C13B N3B C12B C11B -9.0(3) . . . . ?
C16B C15B C20B C19B 2.0(3) . . . . ?
C15B N4B C13B O2B -18.4(4) . . . . ?
C15B N4B C13B N3B 162.6(2) . . . . ?
C15B N4B C11B C2B -47.1(3) . . . . ?
C15B N4B C11B C12B -168.99(19) . . . . ?
C15B C16B C3B N1B -106.4(2) . . . . ?
C15B C16B C3B C2B 9.7(3) . . . . ?
C15B C16B C17B C18B 0.9(3) . . . . ?
C15B C20B C19B Cl2B -178.97(17) . . . . ?
C15B C20B C19B C18B -0.1(4) . . . . ?
C1B N2B C2B C3B 23.4(2) . . . . ?
C1B N2B C2B C11B -91.9(2) . . . . ?
C1B N2B C5B C10B 27.8(3) . . . . ?
C1B N2B C5B C6B -151.4(2) . . . . ?
C1B N1B C3B C16B 156.3(2) . . . . ?
C1B N1B C3B C2B 32.8(2) . . . . ?
C2B N2B C1B O1B 176.0(2) . . . . ?
C2B N2B C1B N1B -3.7(2) . . . . ?
C2B N2B C5B C10B -158.7(2) . . . . ?
C2B N2B C5B C6B 22.1(3) . . . . ?
C2B C11B C12B N3B -105.8(2) . . . . ?
C5B N2B C1B O1B -9.6(4) . . . . ?
C5B N2B C1B N1B 170.73(19) . . . . ?
C5B N2B C2B C3B -151.0(2) . . . . ?
C5B N2B C2B C11B 93.7(3) . . . . ?
C5B C10B C9B Cl1B 179.11(17) . . . . ?
C5B C10B C9B C8B -1.7(4) . . . . ?
C5B C6B C7B C8B -1.2(4) . . . . ?
C3A N1A C1A O1A 169.3(2) . . . . ?
C3A N1A C1A N2A -10.9(2) . . . . ?
C3A C2A C11A N4A 55.0(2) . . . . ?
C3A C2A C11A C12A 171.41(19) . . . . ?
C3A C16A C15A N4A 2.6(3) . . . . ?
C3A C16A C15A C20A -177.1(2) . . . . ?
C3A C16A C17A C18A 177.9(2) . . . . ?
C5A N2A C2A C3A 177.53(19) . . . . ?
C5A N2A C2A C11A 60.7(3) . . . . ?
C5A N2A C1A O1A 17.3(4) . . . . ?
C5A N2A C1A N1A -162.49(19) . . . . ?
C5A C10A C9A Cl1A -179.61(17) . . . . ?
C5A C10A C9A C8A -0.4(3) . . . . ?
C5A C6A C7A C8A 0.0(4) . . . . ?
C2A N2A C5A C10A 58.9(3) . . . . ?
C2A N2A C5A C6A -118.9(2) . . . . ?
C2A N2A C1A O1A 170.8(2) . . . . ?
C2A N2A C1A N1A -9.0(2) . . . . ?
C2A C3A C16A C15A 6.1(3) . . . . ?
C2A C3A C16A C17A -170.1(2) . . . . ?
C2A C11A C12A N3A -143.4(2) . . . . ?
C16A C3A C2A N2A -150.83(18) . . . . ?
C16A C3A C2A C11A -34.3(3) . . . . ?
C16A C15A C20A C19A 0.0(3) . . . . ?
C11A N4A C15A C16A 20.4(3) . . . . ?
C11A N4A C15A C20A -160.0(2) . . . . ?
C11A N4A C13A O2A 174.7(2) . . . . ?
C11A N4A C13A N3A -6.5(2) . . . . ?
C15A N4A C11A C2A -50.2(3) . . . . ?
C15A N4A C11A C12A -175.55(19) . . . . ?
C15A N4A C13A O2A 10.0(4) . . . . ?
C15A N4A C13A N3A -171.1(2) . . . . ?
C15A C16A C17A C18A 1.5(4) . . . . ?
C15A C20A C19A Cl2A 177.92(17) . . . . ?
C15A C20A C19A C18A 0.2(4) . . . . ?
C3B N1B C1B O1B 161.0(2) . . . . ?
C3B N1B C1B N2B -19.3(2) . . . . ?
C3B C16B C15B N4B 5.7(3) . . . . ?
C3B C16B C15B C20B -174.8(2) . . . . ?
C3B C16B C17B C18B 173.6(2) . . . . ?
C3B C2B C11B N4B 58.8(2) . . . . ?
C3B C2B C11B C12B 173.54(17) . . . . ?
C10A C5A C6A C7A -1.2(3) . . . . ?
C10A C9A C8A C7A -0.8(4) . . . . ?
C10B C5B C6B C7B -0.4(3) . . . . ?
C10B C9B C8B C7B 0.2(4) . . . . ?
C12A N3A C13A O2A 169.1(2) . . . . ?
C12A N3A C13A N4A -9.8(3) . . . . ?
C11B N4B C13B O2B -172.3(2) . . . . ?
C11B N4B C13B N3B 8.6(2) . . . . ?
C11B N4B C15B C16B 14.2(3) . . . . ?
C11B N4B C15B C20B -165.3(2) . . . . ?
C11B C2B C3B N1B 83.4(2) . . . . ?
C11B C2B C3B C16B -41.2(2) . . . . ?
C13A N4A C11A C2A 143.74(19) . . . . ?
C13A N4A C11A C12A 18.4(2) . . . . ?
C13A N4A C15A C16A -176.1(2) . . . . ?
C13A N4A C15A C20A 3.5(3) . . . . ?
C13A N3A C12A C11A 20.7(3) . . . . ?
C1A N2A C5A C10A -150.6(2) . . . . ?
C1A N2A C5A C6A 31.5(3) . . . . ?
C1A N2A C2A C3A 23.7(2) . . . . ?
C1A N2A C2A C11A -93.2(2) . . . . ?
C1A N1A C3A C2A 24.8(2) . . . . ?
C1A N1A C3A C16A 148.23(19) . . . . ?
C17B C16B C15B N4B 178.1(2) . . . . ?
C17B C16B C15B C20B -2.3(3) . . . . ?
C17B C16B C3B N1B 81.1(3) . . . . ?
C17B C16B C3B C2B -162.9(2) . . . . ?
C17B C18B C19B Cl2B 177.55(17) . . . . ?
C17B C18B C19B C20B -1.3(4) . . . . ?
C19B C18B C17B C16B 0.9(3) . . . . ?
C6A C5A C10A C9A 1.4(3) . . . . ?
C6A C7A C8A C9A 1.0(4) . . . . ?
C12B N3B C13B O2B -178.3(2) . . . . ?
C12B N3B C13B N4B 0.7(3) . . . . ?
C6B C5B C10B C9B 1.8(3) . . . . ?
C6B C7B C8B C9B 1.3(4) . . . . ?
C4B N1B C1B O1B 15.1(3) . . . . ?
C4B N1B C1B N2B -165.17(19) . . . . ?
C4B N1B C3B C16B -58.8(3) . . . . ?
C4B N1B C3B C2B 177.7(2) . . . . ?
C14B N3B C13B O2B 3.4(4) . . . . ?
C14B N3B C13B N4B -177.6(2) . . . . ?
C14B N3B C12B C11B 169.3(2) . . . . ?
C19A C18A C17A C16A -1.3(4) . . . . ?
C17A C16A C15A N4A 178.8(2) . . . . ?
C17A C16A C15A C20A -0.8(3) . . . . ?
C17A C18A C19A Cl2A -177.22(18) . . . . ?
C17A C18A C19A C20A 0.4(4) . . . . ?
C14A N3A C12A C11A -175.6(2) . . . . ?
C14A N3A C13A O2A 5.5(4) . . . . ?
C14A N3A C13A N4A -173.3(2) . . . . ?
C4A N1A C3A C2A 173.30(19) . . . . ?
C4A N1A C3A C16A -63.2(3) . . . . ?
C4A N1A C1A O1A 20.0(4) . . . . ?
C4A N1A C1A N2A -160.3(2) . . . . ?
